data_2014566
loop_
_publ_author_name
'You, Zhong-Lu'
'Zhu, Hai-Liang'
'Liu, Wei-Sheng'

_publ_section_title
;<i>catena</i>-Poly[[[\m-pyrazine-\k^2^<i>N</i>:<i>N</i>'-disilver(I)]-di-\m-pyrazine-\k^4^<i>N</i>:<i>N</i>']
 bis(trifluoromethanesulfonate) dihydrate]
;
_journal_issue 12
_journal_name_full 'Acta Crystallographica Section C'
_journal_page_first m620
_journal_page_last m622
_journal_paper_doi 10.1107/S0108270104025089
_journal_volume 60
_journal_year 2004
_chemical_formula_iupac '[Ag2 (C4 H4 N2)3] (C F3 S O3)2, 2H2 O'
_chemical_formula_moiety 'C12 H16 Ag2 N6 O2 2+, 2C F3 O3 S -, 2H2 O1'
_chemical_formula_sum 'C7 H8 Ag F3 N3 O4 S'
_chemical_formula_weight 790.18
_chemical_name_systematic
;
catena-Poly[[[\m-pyrazine-\k^2^N:N'-disilver(I)]-di-\m-pyrazine-\k^4^N:N']
bis(trifluoromethanesulfonate) dihydrate]
;
_space_group_IT_number 12
_symmetry_cell_setting monoclinic
_symmetry_space_group_name_Hall '-C 2y'
_symmetry_space_group_name_H-M 'C 1 2/m 1'
_atom_sites_solution_hydrogens geom
_atom_sites_solution_primary direct
_atom_sites_solution_secondary difmap
_audit_creation_method SHELXL-97
_cell_angle_alpha 90.00
_cell_angle_beta 101.17(3)
_cell_angle_gamma 90.00
_cell_formula_units_Z 2
_cell_length_a 18.630(4)
_cell_length_b 7.250(3)
_cell_length_c 9.552(2)
_cell_measurement_reflns_used 987
_cell_measurement_temperature 293(2)
_cell_measurement_theta_max 25.813
_cell_measurement_theta_min 2.232
_cell_volume 1265.7(7)
_computing_cell_refinement SMART
_computing_data_collection 'SMART (Bruker, 1998)'
_computing_data_reduction 'SAINT (Bruker, 1998)'
_computing_molecular_graphics 'SHELXTL (Sheldrick, 1997)'
_computing_publication_material SHELXTL
_computing_structure_refinement 'SHELXL97 (Sheldrick, 1997)'
_computing_structure_solution 'SHELXS97 (Sheldrick, 1997)'
_diffrn_ambient_temperature 293(2)
_diffrn_measured_fraction_theta_full 0.986
_diffrn_measured_fraction_theta_max 0.986
_diffrn_measurement_device_type 'SMART CCD area-detector'
_diffrn_measurement_method '\w scans'
_diffrn_radiation_monochromator graphite
_diffrn_radiation_source 'fine-focus sealed tube'
_diffrn_radiation_type MoK\a
_diffrn_radiation_wavelength 0.71073
_diffrn_reflns_av_R_equivalents 0.0374
_diffrn_reflns_av_sigmaI/netI 0.0313
_diffrn_reflns_limit_h_max 20
_diffrn_reflns_limit_h_min -23
_diffrn_reflns_limit_k_max 5
_diffrn_reflns_limit_k_min -9
_diffrn_reflns_limit_l_max 11
_diffrn_reflns_limit_l_min -11
_diffrn_reflns_number 2918
_diffrn_reflns_theta_full 26.48
_diffrn_reflns_theta_max 26.48
_diffrn_reflns_theta_min 2.17
_diffrn_standards_decay_% 0
_diffrn_standards_interval_count 0
_diffrn_standards_interval_time 0
_diffrn_standards_number 0
_exptl_absorpt_coefficient_mu 1.808
_exptl_absorpt_correction_T_max 0.7027
_exptl_absorpt_correction_T_min 0.5702
_exptl_absorpt_correction_type multi-scan
_exptl_absorpt_process_details '(SADABS; Sheldrick, 1996)'
_exptl_crystal_colour colourless
_exptl_crystal_density_diffrn 2.073
_exptl_crystal_density_method 'not measured'
_exptl_crystal_description block
_exptl_crystal_F_000 772
_exptl_crystal_size_max 0.35
_exptl_crystal_size_mid 0.28
_exptl_crystal_size_min 0.21
_refine_diff_density_max 0.563
_refine_diff_density_min -1.128
_refine_ls_extinction_method none
_refine_ls_goodness_of_fit_ref 1.106
_refine_ls_hydrogen_treatment constr
_refine_ls_matrix_type full
_refine_ls_number_parameters 100
_refine_ls_number_reflns 1393
_refine_ls_number_restraints 0
_refine_ls_restrained_S_all 1.106
_refine_ls_R_factor_all 0.0479
_refine_ls_R_factor_gt 0.0447
_refine_ls_shift/su_max 0.000
_refine_ls_shift/su_mean 0.000
_refine_ls_structure_factor_coef Fsqd
_refine_ls_weighting_details 'calc w=1/[\s^2^(Fo^2^)+(0.0594P)^2^+1.961P] where P=(Fo^2^+2Fc^2^)/3'
_refine_ls_weighting_scheme calc
_refine_ls_wR_factor_gt 0.1111
_refine_ls_wR_factor_ref 0.1134
_reflns_number_gt 1289
_reflns_number_total 1393
_reflns_threshold_expression 'I > 2\s(I)'
_cod_data_source_file sq1178.cif
_cod_data_source_block I
_cod_original_sg_symbol_H-M 'C 2/m'
_cod_database_code 2014566
_cod_database_fobs_code 2014566

loop_
_symmetry_equiv_pos_as_xyz
'x, y, z'
'-x, y, -z'
'x+1/2, y+1/2, z'
'-x+1/2, y+1/2, -z'
'-x, -y, -z'
'x, -y, z'
'-x+1/2, -y+1/2, -z'
'x+1/2, -y+1/2, z'

loop_
_atom_site_label
_atom_site_fract_x
_atom_site_fract_y
_atom_site_fract_z
_atom_site_U_iso_or_equiv
_atom_site_adp_type
_atom_site_calc_flag
_atom_site_refinement_flags
_atom_site_occupancy
_atom_site_disorder_assembly
_atom_site_disorder_group
_atom_site_type_symbol
Ag1 0.33330(2) 0.0000 0.68487(5) 0.0537(2) Uani d S 1 . . Ag
S1 0.11592(8) 0.0000 0.71153(18) 0.0537(4) Uani d S 1 . . S
F1 0.0831(6) 0.0000 0.9630(7) 0.159(3) Uani d S 1 . . F
F2 0.1802(4) 0.1485(8) 0.9493(5) 0.157(2) Uani d . 1 . . F
O1 0.0746(2) 0.1656(7) 0.6805(5) 0.0895(13) Uani d . 1 . . O
O2 0.1842(3) 0.0000 0.6657(7) 0.0734(15) Uani d S 1 . . O
O1W 0.4164(3) 0.0000 0.4902(7) 0.0828(16) Uani d S 1 . . O
H1WA 0.4239 0.1102 0.4458 0.050 Uiso d R 1 . . H
N1 0.4395(3) 0.0000 0.8900(7) 0.0639(15) Uani d S 1 . . N
N2 0.32700(16) 0.3087(5) 0.6698(4) 0.0455(8) Uani d . 1 . . N
C1 0.1404(7) 0.0000 0.9061(12) 0.103(3) Uani d S 1 . . C
C2 0.5062(4) 0.0000 0.8652(8) 0.0646(18) Uani d S 1 . . C
H2A 0.5130 0.0000 0.7681 0.080 Uiso d SR 1 . . H
C3 0.4340(4) 0.0000 1.0272(9) 0.076(2) Uani d S 1 . . C
H3A 0.3861 0.0000 1.0503 0.080 Uiso d SR 1 . . H
C4 0.2655(2) 0.4056(6) 0.6633(5) 0.0471(9) Uani d . 1 . . C
H4A 0.2200 0.3411 0.6582 0.080 Uiso d R 1 . . H
C5 0.3880(2) 0.4054(6) 0.6752(5) 0.0497(10) Uani d . 1 . . C
H5A 0.4334 0.3408 0.6794 0.080 Uiso d R 1 . . H

loop_
_atom_site_aniso_label
_atom_site_aniso_U_11
_atom_site_aniso_U_22
_atom_site_aniso_U_33
_atom_site_aniso_U_12
_atom_site_aniso_U_13
_atom_site_aniso_U_23
Ag1 0.0541(3) 0.0266(3) 0.0771(4) 0.000 0.0045(2) 0.000
S1 0.0480(8) 0.0492(9) 0.0658(9) 0.000 0.0161(7) 0.000
F1 0.219(8) 0.185(9) 0.098(4) 0.000 0.091(5) 0.000
F2 0.198(5) 0.139(5) 0.114(3) -0.040(4) -0.024(3) -0.042(3)
O1 0.090(3) 0.085(3) 0.100(3) 0.037(2) 0.031(2) 0.016(2)
O2 0.054(3) 0.064(3) 0.109(4) 0.000 0.033(3) 0.000
O1W 0.088(4) 0.074(4) 0.095(4) 0.000 0.038(3) 0.000
N1 0.062(3) 0.058(4) 0.065(3) 0.000 -0.004(3) 0.000
N2 0.0417(17) 0.0264(16) 0.066(2) 0.0014(13) 0.0037(15) 0.0039(15)
C1 0.126(9) 0.094(8) 0.083(6) 0.000 0.009(6) 0.000
C2 0.071(5) 0.066(5) 0.055(4) 0.000 0.008(3) 0.000
C3 0.061(4) 0.086(6) 0.082(5) 0.000 0.017(4) 0.000
C4 0.0389(19) 0.034(2) 0.066(2) -0.0017(16) 0.0036(18) -0.0007(19)
C5 0.040(2) 0.034(2) 0.073(3) 0.0031(17) 0.0060(19) 0.000(2)

loop_
_atom_type_symbol
_atom_type_description
_atom_type_scat_dispersion_real
_atom_type_scat_dispersion_imag
_atom_type_scat_source
C C 0.0033 0.0016 'International Tables Vol C Tables 4.2.6.8 and 6.1.1.4'
H H 0.0000 0.0000 'International Tables Vol C Tables 4.2.6.8 and 6.1.1.4'
N N 0.0061 0.0033 'International Tables Vol C Tables 4.2.6.8 and 6.1.1.4'
O O 0.0106 0.0060 'International Tables Vol C Tables 4.2.6.8 and 6.1.1.4'
F F 0.0171 0.0103 'International Tables Vol C Tables 4.2.6.8 and 6.1.1.4'
S S 0.1246 0.1234 'International Tables Vol C Tables 4.2.6.8 and 6.1.1.4'
Ag Ag -0.8971 1.1015 'International Tables Vol C Tables 4.2.6.8 and 6.1.1.4'

loop_
_geom_angle_atom_site_label_1
_geom_angle_atom_site_label_2
_geom_angle_atom_site_label_3
_geom_angle_site_symmetry_1
_geom_angle_site_symmetry_3
_geom_angle
_geom_angle_publ_flag
N2 Ag1 N2 6 . 171.44(17) yes
N2 Ag1 N1 6 . 94.24(8) no
N2 Ag1 N1 . . 94.24(8) yes
O2 S1 O1 . 6 114.5(2) ?
O2 S1 O1 . . 114.5(2) ?
O1 S1 O1 6 . 114.6(4) ?
O2 S1 C1 . . 104.6(5) ?
O1 S1 C1 6 . 103.3(3) ?
O1 S1 C1 . . 103.3(3) ?
C2 N1 C3 . . 115.7(6) ?
C2 N1 Ag1 . . 119.5(5) ?
C3 N1 Ag1 . . 124.8(5) ?
C5 N2 C4 . . 116.4(4) ?
C5 N2 Ag1 . . 119.4(3) ?
C4 N2 Ag1 . . 124.1(3) ?
F1 C1 F2 . . 109.1(7) ?
F1 C1 F2 . 6 109.1(7) ?
F2 C1 F2 . 6 108.4(10) ?
F1 C1 S1 . . 111.5(9) ?
F2 C1 S1 . . 109.3(6) ?
F2 C1 S1 6 . 109.3(6) ?
N1 C2 C3 . 5_657 122.0(7) ?
N1 C2 H2A . . 118.7 ?
C3 C2 H2A 5_657 . 119.3 ?
N1 C3 C2 . 5_657 122.4(7) ?
N1 C3 H3A . . 118.5 ?
C2 C3 H3A 5_657 . 119.1 ?
N2 C4 C4 . 6_565 121.7(2) ?
N2 C4 H4A . . 119.1 ?
C4 C4 H4A 6_565 . 119.2 ?
N2 C5 C5 . 6_565 121.9(2) ?
N2 C5 H5A . . 118.9 ?
C5 C5 H5A 6_565 . 119.2 ?

loop_
_geom_bond_atom_site_label_1
_geom_bond_atom_site_label_2
_geom_bond_site_symmetry_2
_geom_bond_distance
_geom_bond_publ_flag
Ag1 N2 6 2.244(4) no
Ag1 N2 . 2.244(4) yes
Ag1 N1 . 2.500(6) yes
S1 O2 . 1.423(5) ?
S1 O1 6 1.427(4) ?
S1 O1 . 1.427(4) ?
S1 C1 . 1.825(11) ?
F1 C1 . 1.288(15) ?
F2 C1 . 1.327(8) ?
O1W H1WA . 0.9273 ?
N1 C2 . 1.310(9) ?
N1 C3 . 1.334(10) ?
N2 C5 . 1.328(5) ?
N2 C4 . 1.336(5) ?
C1 F2 6 1.327(8) ?
C2 C3 5_657 1.361(11) ?
C2 H2A . 0.9600 ?
C3 C2 5_657 1.361(11) ?
C3 H3A . 0.9600 ?
C4 C4 6_565 1.369(8) ?
C4 H4A . 0.9601 ?
C5 C5 6_565 1.372(8) ?
C5 H5A . 0.9601 ?

loop_
_geom_hbond_atom_site_label_D
_geom_hbond_atom_site_label_H
_geom_hbond_atom_site_label_A
_geom_hbond_site_symmetry_A
_geom_hbond_distance_DH
_geom_hbond_distance_HA
_geom_hbond_distance_DA
_geom_hbond_angle_DHA
O1W H1WA O1 7_556 0.93 2.03 2.944(6) 170
